data_2235241
loop_
_publ_author_name
'Yang, Jie'
'Shen, Lei'
'Ji, Cheng'
'Shen, Xiao-Feng'
'Yang, Gao-Weng'

_publ_section_title
;
 Tetraaquabis(<i>N</i>,<i>N</i>-dimethylformamide-\k<i>O</i>)zinc(II)
 bis[(2-{3-[2-(carboxylatomethoxy-\k^2^<i>O</i>,<i>O</i>')phenyl]pyrazol-1-yl-\k<i>N</i>^2^}acetato-\k<i>O</i>)chloridozincate(II)]
;
_journal_coeditor_code SU2397
_journal_issue 6
_journal_name_full 'Acta Crystallographica Section E'
_journal_page_first m817
_journal_paper_doi 10.1107/S1600536812023045
_journal_volume 68
_journal_year 2012
_chemical_formula_iupac '[Zn (C3 H7 N O)2 (H2 O)4] [Zn (C13 H10 N2 O5) Cl]2'
_chemical_formula_moiety 'C6 H22 N2 O6 Zn 2+, 2(C13 H10 Cl N2 O5 Zn -)'
_chemical_formula_sum 'C32 H42 Cl2 N6 O16 Zn3'
_chemical_formula_weight 1033.79
_chemical_name_systematic
;
Tetraaquabis(<i>N</i>,<i>N</i>-dimethylformamide-\k<i>O</i>)zinc(II)
bis[(2-{3-[2-(carboxylatomethoxy-\k^2^<i>O</i>,<i>O</i>')phenyl]pyrazol-1-
yl-\k<i>N</i>^2^}acetato-\k<i>O</i>)chloridozincate(II)]
;
_space_group_IT_number 2
_symmetry_cell_setting triclinic
_symmetry_space_group_name_Hall '-P 1'
_symmetry_space_group_name_H-M 'P -1'
_atom_sites_solution_hydrogens geom
_atom_sites_solution_primary direct
_atom_sites_solution_secondary difmap
_audit_creation_method SHELXL-97
_cell_angle_alpha 90.06(3)
_cell_angle_beta 101.22(3)
_cell_angle_gamma 107.95(3)
_cell_formula_units_Z 1
_cell_length_a 8.0040(16)
_cell_length_b 8.7276(17)
_cell_length_c 15.782(3)
_cell_measurement_reflns_used 10740
_cell_measurement_temperature 291(2)
_cell_measurement_theta_max 27.47
_cell_measurement_theta_min 3.05
_cell_volume 1026.6(4)
_computing_cell_refinement 'CrystalClear (Rigaku/MSC, 2001)'
_computing_data_collection 'CrystalClear (Rigaku/MSC, 2001)'
_computing_data_reduction 'CrystalClear (Rigaku/MSC, 2001)'
_computing_molecular_graphics 'SHELXTL (Sheldrick, 2008) and CrystalStructure (Rigaku/MSC, 2004)'
_computing_publication_material 'SHELXL97 (Sheldrick, 2008)'
_computing_structure_refinement 'SHELXL97 (Sheldrick, 2008)'
_computing_structure_solution 'SHELXS97 (Sheldrick, 2008)'
_diffrn_ambient_temperature 291(2)
_diffrn_measured_fraction_theta_full 0.995
_diffrn_measured_fraction_theta_max 0.995
_diffrn_measurement_device_type 'Rigaku Mercury'
_diffrn_measurement_method \w
_diffrn_radiation_monochromator graphite
_diffrn_radiation_source 'fine-focus sealed tube'
_diffrn_radiation_type MoK\a
_diffrn_radiation_wavelength 0.71073
_diffrn_reflns_av_R_equivalents 0.0509
_diffrn_reflns_av_sigmaI/netI 0.0641
_diffrn_reflns_limit_h_max 10
_diffrn_reflns_limit_h_min -10
_diffrn_reflns_limit_k_max 11
_diffrn_reflns_limit_k_min -11
_diffrn_reflns_limit_l_max 20
_diffrn_reflns_limit_l_min -20
_diffrn_reflns_number 10740
_diffrn_reflns_theta_full 27.48
_diffrn_reflns_theta_max 27.48
_diffrn_reflns_theta_min 3.05
_diffrn_standards_decay_% 0
_diffrn_standards_interval_count 0
_diffrn_standards_interval_time 0
_diffrn_standards_number 0
_exptl_absorpt_coefficient_mu 1.945
_exptl_absorpt_correction_T_max 0.6855
_exptl_absorpt_correction_T_min 0.6420
_exptl_absorpt_correction_type multi-scan
_exptl_absorpt_process_details '(ABSCOR; Higashi, 1995)'
_exptl_crystal_colour colourless
_exptl_crystal_density_diffrn 1.672
_exptl_crystal_density_method 'not measured'
_exptl_crystal_description block
_exptl_crystal_F_000 528
_exptl_crystal_size_max 0.25
_exptl_crystal_size_mid 0.22
_exptl_crystal_size_min 0.21
_refine_diff_density_max 1.987
_refine_diff_density_min -0.727
_refine_ls_extinction_method none
_refine_ls_goodness_of_fit_ref 1.072
_refine_ls_hydrogen_treatment constr
_refine_ls_matrix_type full
_refine_ls_number_parameters 265
_refine_ls_number_reflns 4704
_refine_ls_number_restraints 23
_refine_ls_restrained_S_all 1.084
_refine_ls_R_factor_all 0.0730
_refine_ls_R_factor_gt 0.0534
_refine_ls_shift/su_max 0.000
_refine_ls_shift/su_mean 0.000
_refine_ls_structure_factor_coef Fsqd
_refine_ls_weighting_details 'calc w=1/[\s^2^(Fo^2^)+(0.1000P)^2^] where P=(Fo^2^+2Fc^2^)/3'
_refine_ls_weighting_scheme calc
_refine_ls_wR_factor_gt 0.1535
_refine_ls_wR_factor_ref 0.1683
_reflns_number_gt 3632
_reflns_number_total 4704
_reflns_threshold_expression I>2sigma(I)
_cod_data_source_file su2397.cif
_cod_data_source_block I
_cod_original_cell_volume 1026.6(3)
_cod_database_code 2235241
_cod_database_fobs_code 2235241

loop_
_symmetry_equiv_pos_site_id
_symmetry_equiv_pos_as_xyz
1 x,y,z
2 -x,-y,-z

loop_
_atom_site_aniso_label
_atom_site_aniso_U_11
_atom_site_aniso_U_22
_atom_site_aniso_U_33
_atom_site_aniso_U_12
_atom_site_aniso_U_13
_atom_site_aniso_U_23
Zn2 0.0249(3) 0.0290(3) 0.0234(3) 0.0051(2) 0.0009(2) 0.0017(2)
Cl1 0.0314(5) 0.0477(7) 0.0473(7) 0.0147(5) 0.0092(5) -0.0004(5)
O1 0.0401(16) 0.0295(15) 0.0255(14) 0.0018(12) 0.0031(12) 0.0017(12)
O2 0.0267(14) 0.0531(19) 0.0271(15) 0.0065(13) 0.0048(12) 0.0146(14)
O3 0.0330(17) 0.083(3) 0.0349(18) 0.0130(17) 0.0115(14) 0.0271(17)
O4 0.0455(17) 0.0321(16) 0.0290(15) 0.0076(13) 0.0084(13) -0.0017(12)
O5 0.0502(19) 0.0320(17) 0.0456(19) -0.0007(14) 0.0089(15) -0.0144(14)
N1 0.0214(15) 0.0339(18) 0.0270(17) 0.0061(14) 0.0030(13) 0.0041(14)
N2 0.0237(16) 0.0361(19) 0.0286(18) 0.0079(14) 0.0033(14) 0.0075(14)
C1 0.025(2) 0.033(2) 0.040(2) -0.0009(17) -0.0014(18) 0.0049(19)
C2 0.029(2) 0.034(2) 0.034(2) 0.0038(17) -0.0023(17) -0.0019(18)
C3 0.0261(18) 0.0230(18) 0.0244(19) 0.0099(15) -0.0013(15) 0.0002(15)
C4 0.0262(19) 0.029(2) 0.028(2) 0.0126(16) -0.0004(16) 0.0002(16)
C5 0.039(2) 0.036(2) 0.024(2) 0.0140(18) -0.0012(17) -0.0048(17)
C6 0.046(3) 0.053(3) 0.026(2) 0.019(2) 0.0041(19) -0.004(2)
C7 0.046(3) 0.058(3) 0.030(2) 0.017(2) 0.017(2) 0.013(2)
C8 0.035(2) 0.037(2) 0.031(2) 0.0090(19) 0.0075(18) 0.0018(18)
C9 0.029(2) 0.032(2) 0.0230(19) 0.0133(17) 0.0040(16) 0.0000(16)
C10 0.029(2) 0.056(3) 0.035(2) 0.012(2) 0.0103(18) 0.013(2)
C11 0.029(2) 0.045(2) 0.026(2) 0.0102(19) 0.0038(17) 0.0036(18)
C12 0.0272(19) 0.0220(19) 0.032(2) 0.0034(15) 0.0057(16) 0.0013(16)
C13 0.031(2) 0.034(2) 0.040(2) 0.0138(18) 0.0027(18) -0.0043(19)
Zn1 0.0342(4) 0.0339(4) 0.0301(4) 0.0116(3) 0.0071(3) 0.0034(3)
O6 0.133(4) 0.050(3) 0.098(4) 0.022(3) 0.030(3) 0.031(2)
O7 0.050(2) 0.177(5) 0.0319(19) 0.058(3) 0.0093(17) 0.007(2)
O8 0.070(2) 0.061(2) 0.0268(16) 0.0414(19) -0.0013(15) -0.0040(15)
N3 0.073(3) 0.039(2) 0.090(4) 0.014(2) 0.032(3) 0.002(2)
C14 0.116(5) 0.069(4) 0.113(5) 0.017(4) 0.031(4) 0.004(4)
C15 0.168(8) 0.130(7) 0.066(5) 0.082(6) 0.001(5) -0.018(5)
C16 0.157(9) 0.163(9) 0.052(5) 0.049(7) 0.005(5) 0.022(5)

loop_
_atom_site_type_symbol
_atom_site_label
_atom_site_fract_x
_atom_site_fract_y
_atom_site_fract_z
_atom_site_U_iso_or_equiv
_atom_site_thermal_displace_type
_atom_site_calc_flag
_atom_site_refinement_flags
_atom_site_occupancy
Zn Zn2 0.28061(6) 0.71444(5) 0.29770(3) 0.0271(2) Uani d . 1.000
Cl Cl1 0.04523(14) 0.78125(14) 0.32248(8) 0.0415(4) Uani d . 1.000
O O1 0.2909(4) 0.5528(3) 0.41252(18) 0.0343(9) Uani d . 1.000
O O2 0.3455(4) 0.8648(4) 0.20287(18) 0.0371(9) Uani d . 1.000
O O3 0.5276(4) 1.0071(5) 0.1224(2) 0.0509(13) Uani d . 1.000
O O4 0.2013(4) 0.4924(3) 0.24461(19) 0.0365(9) Uani d . 1.000
O O5 0.0503(4) 0.2338(4) 0.2575(2) 0.0459(11) Uani d . 1.000
N N1 0.5313(4) 0.8109(4) 0.3703(2) 0.0283(10) Uani d . 1.000
N N2 0.6622(4) 0.9126(4) 0.3366(2) 0.0301(10) Uani d . 1.000
C C1 0.7964(5) 1.0017(5) 0.3987(3) 0.0361(12) Uani d . 1.000
C C2 0.7530(6) 0.9617(5) 0.4766(3) 0.0350(12) Uani d . 1.000
C C3 0.5845(5) 0.8392(4) 0.4578(2) 0.0249(11) Uani d . 1.000
C C4 0.4840(5) 0.7501(5) 0.5203(3) 0.0277(11) Uani d . 1.000
C C5 0.5382(6) 0.8039(5) 0.6081(3) 0.0336(12) Uani d . 1.000
C C6 0.4588(7) 0.7199(6) 0.6715(3) 0.0413(16) Uani d . 1.000
C C7 0.3213(7) 0.5759(6) 0.6478(3) 0.0432(16) Uani d . 1.000
C C8 0.2595(6) 0.5178(5) 0.5621(3) 0.0348(12) Uani d . 1.000
C C9 0.3411(5) 0.6049(5) 0.4985(2) 0.0273(11) Uani d . 1.000
C C10 0.6618(6) 0.9009(6) 0.2440(3) 0.0398(14) Uani d . 1.000
C C11 0.4999(5) 0.9281(5) 0.1858(3) 0.0339(12) Uani d . 1.000
C C12 0.1551(5) 0.4021(4) 0.3845(3) 0.0281(11) Uani d . 1.000
C C13 0.1363(6) 0.3744(5) 0.2887(3) 0.0348(12) Uani d . 1.000
Zn Zn1 1.00000 0.00000 0.00000 0.0325(2) Uani d S 1.000
O O6 1.0708(8) 0.2476(5) -0.0070(4) 0.094(2) Uani d U 1.000
O O7 0.7437(5) -0.0088(7) 0.0101(2) 0.0810(19) Uani d . 1.000
O O8 1.0867(5) 0.0342(4) 0.13520(19) 0.0494(11) Uani d . 1.000
N N3 1.2254(6) 0.4929(5) -0.0348(3) 0.0660(18) Uani d U 1.000
C C14 1.1206(6) 0.3353(5) -0.0562(3) 0.101(3) Uani d RU 1.000
C C15 1.3142(14) 0.5932(12) 0.0394(5) 0.117(4) Uani d U 1.000
C C16 1.2371(14) 0.5717(13) -0.1167(5) 0.127(5) Uani d . 1.000
H H1A 0.90130 1.07770 0.39000 0.0430 Uiso c R 1.000
H H2A 0.82010 1.00570 0.53090 0.0420 Uiso c R 1.000
H H5A 0.63130 0.90010 0.62420 0.0400 Uiso c R 1.000
H H6A 0.49700 0.75920 0.72910 0.0500 Uiso c R 1.000
H H7A 0.26940 0.51700 0.69030 0.0520 Uiso c R 1.000
H H8A 0.16510 0.42230 0.54690 0.0420 Uiso c R 1.000
H H10A 0.66620 0.79470 0.22870 0.0480 Uiso c R 1.000
H H10B 0.76960 0.97980 0.23300 0.0480 Uiso c R 1.000
H H12A 0.04210 0.40420 0.39730 0.0340 Uiso c R 1.000
H H12B 0.18820 0.31550 0.41460 0.0340 Uiso c R 1.000
H H7B 0.66940 -0.02460 -0.04690 0.1210 Uiso d R 1.000
H H7C 0.74740 0.09090 0.03730 0.1210 Uiso d R 1.000
H H8B 1.21120 0.04140 0.15010 0.0740 Uiso d R 1.000
H H8C 1.07190 0.13250 0.15470 0.0740 Uiso d R 1.000
H H14A 1.08940 0.28160 -0.11290 0.1510 Uiso d R 1.000
H H15A 1.30250 0.53170 0.08960 0.1750 Uiso c R 1.000
H H15B 1.26260 0.67830 0.04230 0.1750 Uiso c R 1.000
H H15C 1.43890 0.63880 0.03760 0.1750 Uiso c R 1.000
H H16A 1.17280 0.49420 -0.16430 0.1900 Uiso c R 1.000
H H16B 1.36070 0.61470 -0.12100 0.1900 Uiso c R 1.000
H H16C 1.18550 0.65770 -0.11810 0.1900 Uiso c R 1.000

loop_
_atom_type_symbol
_atom_type_description
_atom_type_scat_dispersion_real
_atom_type_scat_dispersion_imag
_atom_type_scat_source
C C 0.0033 0.0016 'International Tables Vol C Tables 4.2.6.8 and 6.1.1.4'
H H 0.0000 0.0000 'International Tables Vol C Tables 4.2.6.8 and 6.1.1.4'
Cl Cl 0.1484 0.1585 'International Tables Vol C Tables 4.2.6.8 and 6.1.1.4'
N N 0.0061 0.0033 'International Tables Vol C Tables 4.2.6.8 and 6.1.1.4'
O O 0.0106 0.0060 'International Tables Vol C Tables 4.2.6.8 and 6.1.1.4'
Zn Zn 0.2839 1.4301 'International Tables Vol C Tables 4.2.6.8 and 6.1.1.4'

loop_
_geom_angle_atom_site_label_1
_geom_angle_atom_site_label_2
_geom_angle_atom_site_label_3
_geom_angle_site_symmetry_1
_geom_angle_site_symmetry_3
_geom_angle
_geom_angle_publ_flag
Cl1 Zn2 O1 . . 94.96(9) no
Cl1 Zn2 O2 . . 99.10(11) no
Cl1 Zn2 O4 . . 110.29(11) no
Cl1 Zn2 N1 . . 122.65(10) no
O1 Zn2 O2 . . 164.05(13) no
O1 Zn2 O4 . . 74.99(11) no
O1 Zn2 N1 . . 75.37(12) no
O2 Zn2 O4 . . 106.75(13) no
O2 Zn2 N1 . . 90.64(13) no
O4 Zn2 N1 . . 120.51(14) no
O7 Zn1 O7 . 2_755 180.00 no
O7 Zn1 O8 . 2_755 89.06(15) no
O6 Zn1 O8 2_755 . 90.8(2) no
O7 Zn1 O8 2_755 . 89.06(15) no
O8 Zn1 O8 . 2_755 180.00 no
O6 Zn1 O7 2_755 2_755 90.4(2) no
O6 Zn1 O8 2_755 2_755 89.2(2) no
O7 Zn1 O8 2_755 2_755 90.94(15) no
O7 Zn1 O8 . . 90.94(15) no
O6 Zn1 O7 2_755 . 89.6(2) no
O6 Zn1 O7 . . 90.4(2) no
O6 Zn1 O8 . . 89.2(2) no
O6 Zn1 O6 . 2_755 180.00 no
O6 Zn1 O7 . 2_755 89.6(2) no
O6 Zn1 O8 . 2_755 90.8(2) no
Zn2 O1 C12 . . 106.2(2) no
C9 O1 C12 . . 120.6(3) no
Zn2 O1 C9 . . 125.9(2) no
Zn2 O2 C11 . . 127.5(3) no
Zn2 O4 C13 . . 119.3(3) no
Zn1 O6 C14 . . 135.3(5) no
H7B O7 H7C . . 109.00 no
Zn1 O7 H7C . . 110.00 no
Zn1 O7 H7B . . 109.00 no
H8B O8 H8C . . 109.00 no
Zn1 O8 H8B . . 109.00 no
Zn1 O8 H8C . . 109.00 no
N2 N1 C3 . . 106.0(3) no
Zn2 N1 C3 . . 129.2(3) no
Zn2 N1 N2 . . 120.7(2) no
N1 N2 C1 . . 111.5(3) no
N1 N2 C10 . . 121.0(3) no
C1 N2 C10 . . 126.8(4) no
C14 N3 C16 . . 106.6(5) no
C14 N3 C15 . . 138.4(6) no
C15 N3 C16 . . 115.0(6) no
N2 C1 C2 . . 108.2(4) no
C1 C2 C3 . . 105.7(4) no
N1 C3 C2 . . 108.6(3) no
N1 C3 C4 . . 124.3(3) no
C2 C3 C4 . . 127.0(3) no
C3 C4 C9 . . 123.7(4) no
C5 C4 C9 . . 116.9(4) no
C3 C4 C5 . . 119.3(4) no
C4 C5 C6 . . 122.6(4) no
C5 C6 C7 . . 118.8(4) no
C6 C7 C8 . . 121.3(4) no
C7 C8 C9 . . 119.1(4) no
O1 C9 C4 . . 116.2(3) no
O1 C9 C8 . . 122.5(4) no
C4 C9 C8 . . 121.2(3) no
N2 C10 C11 . . 114.2(4) no
O2 C11 C10 . . 119.1(4) no
O2 C11 O3 . . 124.1(4) no
O3 C11 C10 . . 116.8(4) no
O1 C12 C13 . . 108.3(3) no
O4 C13 O5 . . 124.6(4) no
O5 C13 C12 . . 115.8(4) no
O4 C13 C12 . . 119.6(4) no
C2 C1 H1A . . 126.00 no
N2 C1 H1A . . 126.00 no
C1 C2 H2A . . 127.00 no
C3 C2 H2A . . 127.00 no
C6 C5 H5A . . 119.00 no
C4 C5 H5A . . 119.00 no
C5 C6 H6A . . 121.00 no
C7 C6 H6A . . 121.00 no
C8 C7 H7A . . 119.00 no
C6 C7 H7A . . 119.00 no
C7 C8 H8A . . 120.00 no
C9 C8 H8A . . 120.00 no
N2 C10 H10A . . 109.00 no
C11 C10 H10B . . 109.00 no
H10A C10 H10B . . 108.00 no
N2 C10 H10B . . 109.00 no
C11 C10 H10A . . 109.00 no
C13 C12 H12A . . 110.00 no
O1 C12 H12B . . 110.00 no
O1 C12 H12A . . 110.00 no
C13 C12 H12B . . 110.00 no
H12A C12 H12B . . 108.00 no
O6 C14 N3 . . 123.6(5) no
O6 C14 H14A . . 111.00 no
N3 C14 H14A . . 125.00 no
N3 C15 H15A . . 109.00 no
N3 C15 H15B . . 110.00 no
N3 C15 H15C . . 109.00 no
H15A C15 H15B . . 109.00 no
H15A C15 H15C . . 109.00 no
H15B C15 H15C . . 109.00 no
N3 C16 H16A . . 109.00 no
N3 C16 H16B . . 109.00 no
N3 C16 H16C . . 109.00 no
H16A C16 H16B . . 110.00 no
H16A C16 H16C . . 110.00 no
H16B C16 H16C . . 109.00 no

loop_
_geom_bond_atom_site_label_1
_geom_bond_atom_site_label_2
_geom_bond_site_symmetry_2
_geom_bond_distance
_geom_bond_publ_flag
Zn2 Cl1 . 2.2373(14) no
Zn2 O1 . 2.302(3) no
Zn2 O2 . 2.029(3) no
Zn2 O4 . 1.973(3) no
Zn2 N1 . 2.027(3) no
Zn1 O6 . 2.067(4) no
Zn1 O7 . 2.066(4) no
Zn1 O8 . 2.102(3) no
Zn1 O6 2_755 2.067(4) no
Zn1 O7 2_755 2.066(4) no
Zn1 O8 2_755 2.102(3) no
O1 C9 . 1.372(4) no
O1 C12 . 1.427(5) no
O2 C11 . 1.271(5) no
O3 C11 . 1.233(6) no
O4 C13 . 1.276(5) no
O5 C13 . 1.252(5) no
O6 C14 . 1.132(7) no
O7 H7B . 0.9600 no
O7 H7C . 0.9600 no
O8 H8C . 0.9600 no
O8 H8B . 0.9600 no
N1 N2 . 1.347(5) no
N1 C3 . 1.362(4) no
N2 C1 . 1.339(6) no
N2 C10 . 1.464(6) no
N3 C15 . 1.390(10) no
N3 C16 . 1.470(10) no
N3 C14 . 1.374(6) no
C1 C2 . 1.359(7) no
C2 C3 . 1.416(6) no
C3 C4 . 1.466(6) no
C4 C5 . 1.403(7) no
C4 C9 . 1.409(6) no
C5 C6 . 1.380(7) no
C6 C7 . 1.385(7) no
C7 C8 . 1.384(7) no
C8 C9 . 1.401(6) no
C10 C11 . 1.519(7) no
C12 C13 . 1.502(7) no
C1 H1A . 0.9300 no
C2 H2A . 0.9300 no
C5 H5A . 0.9300 no
C6 H6A . 0.9300 no
C7 H7A . 0.9300 no
C8 H8A . 0.9300 no
C10 H10B . 0.9700 no
C10 H10A . 0.9700 no
C12 H12B . 0.9700 no
C12 H12A . 0.9700 no
C14 H14A . 0.9600 no
C15 H15A . 0.9600 no
C15 H15B . 0.9600 no
C15 H15C . 0.9600 no
C16 H16A . 0.9600 no
C16 H16B . 0.9600 no
C16 H16C . 0.9600 no

loop_
_geom_hbond_atom_site_label_D
_geom_hbond_atom_site_label_H
_geom_hbond_atom_site_label_A
_geom_hbond_site_symmetry_A
_geom_hbond_distance_DH
_geom_hbond_distance_HA
_geom_hbond_distance_DA
_geom_hbond_angle_DHA
_geom_hbond_publ_flag
O7 H7B O3 2_665 0.96 1.83 2.710(5) 151 yes
O8 H8B O2 1_645 0.96 2.21 2.941(5) 132 yes
O8 H8C O5 1_655 0.96 1.91 2.715(5) 140 yes
C2 H2A Cl1 2_676 0.93 2.79 3.668(5) 159 yes
C10 H10B O5 1_665 0.97 2.59 3.511(6) 159 yes

loop_
_geom_torsion_atom_site_label_1
_geom_torsion_atom_site_label_2
_geom_torsion_atom_site_label_3
_geom_torsion_atom_site_label_4
_geom_torsion_site_symmetry_1
_geom_torsion
_geom_torsion_publ_flag
Cl1 Zn2 O1 C9 . -69.9(3) no
Cl1 Zn2 O1 C12 . 79.9(2) no
O4 Zn2 O1 C9 . -179.6(4) no
O4 Zn2 O1 C12 . -29.8(2) no
N1 Zn2 O1 C9 . 52.6(3) no
N1 Zn2 O1 C12 . -157.7(3) no
Cl1 Zn2 O2 C11 . 150.2(3) no
O4 Zn2 O2 C11 . -95.3(4) no
N1 Zn2 O2 C11 . 27.0(4) no
Cl1 Zn2 O4 C13 . -66.6(4) no
O1 Zn2 O4 C13 . 23.2(3) no
O2 Zn2 O4 C13 . -173.3(3) no
N1 Zn2 O4 C13 . 85.7(4) no
Cl1 Zn2 N1 N2 . -111.0(3) no
Cl1 Zn2 N1 C3 . 42.7(4) no
O1 Zn2 N1 N2 . 162.5(3) no
O1 Zn2 N1 C3 . -43.8(3) no
O2 Zn2 N1 N2 . -9.8(3) no
O2 Zn2 N1 C3 . 143.9(3) no
O4 Zn2 N1 N2 . 100.2(3) no
O4 Zn2 N1 C3 . -106.1(3) no
O7 Zn1 O6 C14 2_755 60.2(8) no
O8 Zn1 O6 C14 2_755 -30.8(8) no
O7 Zn1 O6 C14 . -119.8(8) no
O8 Zn1 O6 C14 . 149.3(8) no
C12 O1 C9 C4 . 176.1(4) no
C9 O1 C12 C13 . -177.2(4) no
C12 O1 C9 C8 . -2.2(6) no
Zn2 O1 C12 C13 . 31.1(4) no
Zn2 O1 C9 C4 . -38.1(5) no
Zn2 O1 C9 C8 . 143.6(4) no
Zn2 O2 C11 O3 . 173.3(3) no
Zn2 O2 C11 C10 . -4.1(6) no
Zn2 O4 C13 O5 . 165.2(4) no
Zn2 O4 C13 C12 . -12.3(6) no
Zn1 O6 C14 N3 . -152.5(5) no
Zn2 N1 N2 C10 . -29.1(5) no
C3 N1 N2 C1 . 1.0(4) no
Zn2 N1 N2 C1 . 160.1(3) no
N2 N1 C3 C4 . -177.7(4) no
C3 N1 N2 C10 . 171.8(4) no
Zn2 N1 C3 C2 . -156.8(3) no
Zn2 N1 C3 C4 . 25.6(6) no
N2 N1 C3 C2 . -0.1(4) no
N1 N2 C10 C11 . 61.6(5) no
C1 N2 C10 C11 . -129.1(4) no
C10 N2 C1 C2 . -171.6(4) no
N1 N2 C1 C2 . -1.4(5) no
C15 N3 C14 O6 . 6.5(13) no
C16 N3 C14 O6 . -171.4(7) no
N2 C1 C2 C3 . 1.3(5) no
C1 C2 C3 N1 . -0.7(5) no
C1 C2 C3 C4 . 176.8(4) no
N1 C3 C4 C5 . -171.2(4) no
N1 C3 C4 C9 . 13.3(6) no
C2 C3 C4 C5 . 11.7(7) no
C2 C3 C4 C9 . -163.8(4) no
C3 C4 C9 O1 . -3.7(6) no
C3 C4 C5 C6 . -175.1(5) no
C9 C4 C5 C6 . 0.7(7) no
C5 C4 C9 C8 . -0.9(6) no
C3 C4 C9 C8 . 174.6(4) no
C5 C4 C9 O1 . -179.3(4) no
C4 C5 C6 C7 . 0.7(8) no
C5 C6 C7 C8 . -1.8(8) no
C6 C7 C8 C9 . 1.6(8) no
C7 C8 C9 O1 . 178.1(4) no
C7 C8 C9 C4 . -0.2(7) no
N2 C10 C11 O2 . -42.3(6) no
N2 C10 C11 O3 . 140.2(4) no
O1 C12 C13 O4 . -16.5(6) no
O1 C12 C13 O5 . 165.7(4) no
